data_7034780
loop_
_publ_author_name
'Mansell, S. M.'
'Russell, C. A.'
'Wass, D. F.'

_publ_section_title
;
 Synthesis of chelating diamido Sn(iv) compounds from oxidation of Sn(ii)
 and directly from Sn(iv) precursors.
;
_journal_issue 21
_journal_name_full 'Dalton transactions (Cambridge, England : 2003)'
_journal_page_first 9756
_journal_page_last 9765
_journal_paper_doi 10.1039/c5dt01022e
_journal_volume 44
_journal_year 2015
_chemical_formula_moiety 'C52 H76 N4 S2 Sn2'
_chemical_formula_sum 'C52 H76 N4 S2 Sn2'
_chemical_formula_weight 1058.6992
_chemical_name_systematic
; 
 ? 
;
_space_group_IT_number 2
_symmetry_cell_setting triclinic
_symmetry_space_group_name_Hall '-P 1'
_symmetry_space_group_name_H-M 'P -1'
_atom_sites_solution_hydrogens geom
_atom_sites_solution_primary direct
_atom_sites_solution_secondary difmap
_audit_creation_method SHELXL-97
_audit_update_record
;
2014-10-03 deposited with the CCDC.
2015-04-21 downloaded from the CCDC.
;
_cell_angle_alpha 79.946(6)
_cell_angle_beta 88.904(8)
_cell_angle_gamma 72.595(6)
_cell_formula_units_Z 4
_cell_length_a 12.343(3)
_cell_length_b 13.215(3)
_cell_length_c 34.597(7)
_cell_measurement_reflns_used 20543
_cell_measurement_temperature 173(2)
_cell_measurement_theta_max 27.4645
_cell_measurement_theta_min 2.451
_cell_volume 5299(2)
_computing_cell_refinement 'BRUKER SMART'
_computing_data_collection 'BRUKER SMART'
_computing_data_reduction 'BRUKER SAINT'
_computing_molecular_graphics SHELXTL
_computing_publication_material SHELXTL
_computing_structure_refinement 'SHELXL-97 (Sheldrick, 1997)'
_computing_structure_solution 'SHELXS-97 (Sheldrick, 1990)'
_diffrn_ambient_temperature 173(2)
_diffrn_detector_area_resol_mean 8.2
_diffrn_measured_fraction_theta_full 0.990
_diffrn_measured_fraction_theta_max 0.990
_diffrn_measurement_device_type 'CCD area detector'
_diffrn_measurement_method 'omega scans'
_diffrn_radiation_monochromator graphite
_diffrn_radiation_source 'fine-focus sealed tube'
_diffrn_radiation_type MoK\a
_diffrn_radiation_wavelength 0.71073
_diffrn_reflns_av_R_equivalents 0.0360
_diffrn_reflns_av_sigmaI/netI 0.0514
_diffrn_reflns_limit_h_max 16
_diffrn_reflns_limit_h_min -16
_diffrn_reflns_limit_k_max 17
_diffrn_reflns_limit_k_min -16
_diffrn_reflns_limit_l_max 43
_diffrn_reflns_limit_l_min -44
_diffrn_reflns_number 56751
_diffrn_reflns_theta_full 27.48
_diffrn_reflns_theta_max 27.48
_diffrn_reflns_theta_min 1.20
_diffrn_standards_number 0
_exptl_absorpt_coefficient_mu 1.057
_exptl_absorpt_correction_T_max 0.81
_exptl_absorpt_correction_T_min 0.56504
_exptl_absorpt_correction_type multi-scan
_exptl_absorpt_process_details 'SADABS v2.10 (BRUKER-AXS, 2003)'
_exptl_crystal_colour 'Pale yellow'
_exptl_crystal_density_diffrn 1.327
_exptl_crystal_density_method 'not measured'
_exptl_crystal_description Prism
_exptl_crystal_F_000 2192
_exptl_crystal_size_max 0.30
_exptl_crystal_size_mid 0.20
_exptl_crystal_size_min 0.20
_refine_diff_density_max 0.615
_refine_diff_density_min -0.708
_refine_diff_density_rms 0.105
_refine_ls_extinction_method none
_refine_ls_goodness_of_fit_ref 1.076
_refine_ls_hydrogen_treatment constr
_refine_ls_matrix_type full
_refine_ls_number_parameters 1113
_refine_ls_number_reflns 24042
_refine_ls_number_restraints 0
_refine_ls_restrained_S_all 1.076
_refine_ls_R_factor_all 0.0577
_refine_ls_R_factor_gt 0.0348
_refine_ls_shift/su_max 0.003
_refine_ls_shift/su_mean 0.000
_refine_ls_structure_factor_coef Fsqd
_refine_ls_weighting_details 'calc w=1/[\s^2^(Fo^2^)+(0.0411P)^2^+0.3381P] where P=(Fo^2^+2Fc^2^)/3'
_refine_ls_weighting_scheme calc
_refine_ls_wR_factor_gt 0.0780
_refine_ls_wR_factor_ref 0.0945
_reflns_number_gt 18155
_reflns_number_total 24042
_reflns_threshold_expression >2sigma(I)
_cod_data_source_file c5dt01022e2.cif
_cod_data_source_block 10
_cod_depositor_comments
;
The following automatic conversions were performed:

'_symmetry_cell_setting' value 'Triclinic' changed to 'triclinic'
according to
/usr/data/users/saulius/crontab/automatic-downloads/rss-feeds/RSC/lib/dictionaries/cif_core.dic
dictionary named 'cif_core.dic' version 2.4.2 from 2011-04-26.

Automatic conversion script
Id: cif_fix_values 3271 2015-04-21 07:52:19Z andrius 

 Adding full bibliography for 7034774--7034789.cif.
;
_cod_database_code 7034780

loop_
_symmetry_equiv_pos_as_xyz
'x, y, z'
'-x, -y, -z'

loop_
_atom_site_label
_atom_site_type_symbol
_atom_site_fract_x
_atom_site_fract_y
_atom_site_fract_z
_atom_site_U_iso_or_equiv
_atom_site_adp_type
_atom_site_occupancy
_atom_site_symmetry_multiplicity
_atom_site_calc_flag
_atom_site_refinement_flags
Sn1 Sn 0.503072(16) 0.161456(17) 0.116947(6) 0.02264(6) Uani 1 1 d .
Sn2 Sn 0.765256(16) 0.141537(16) 0.135182(6) 0.02246(6) Uani 1 1 d .
S1 S 0.58939(7) 0.24590(7) 0.15854(3) 0.03115(19) Uani 1 1 d .
S2 S 0.67834(7) 0.06757(7) 0.09000(3) 0.02997(18) Uani 1 1 d .
N1 N 0.3931(2) 0.0900(2) 0.14350(7) 0.0258(6) Uani 1 1 d .
N2 N 0.3788(2) 0.2345(2) 0.07613(8) 0.0287(6) Uani 1 1 d .
N3 N 0.8807(2) 0.2221(2) 0.12463(8) 0.0259(6) Uani 1 1 d .
N4 N 0.8844(2) 0.0320(2) 0.17133(8) 0.0294(6) Uani 1 1 d .
C1 C 0.4041(3) 0.0135(3) 0.17904(9) 0.0277(7) Uani 1 1 d .
C2 C 0.3582(3) 0.0512(3) 0.21321(10) 0.0320(8) Uani 1 1 d .
C3 C 0.3657(3) -0.0237(3) 0.24761(11) 0.0419(9) Uani 1 1 d .
H3 H 0.3349 0.0006 0.2709 0.050 Uiso 1 1 calc R
C4 C 0.4168(3) -0.1323(3) 0.24863(11) 0.0444(9) Uani 1 1 d .
H4 H 0.4198 -0.1821 0.2723 0.053 Uiso 1 1 calc R
C5 C 0.4634(3) -0.1684(3) 0.21539(11) 0.0408(9) Uani 1 1 d .
H5 H 0.4999 -0.2431 0.2165 0.049 Uiso 1 1 calc R
C6 C 0.4582(3) -0.0972(3) 0.18003(10) 0.0306(7) Uani 1 1 d .
C7 C 0.3041(3) 0.1701(3) 0.21434(11) 0.0402(9) Uani 1 1 d .
H7 H 0.3047 0.2114 0.1873 0.048 Uiso 1 1 calc R
C8 C 0.1806(3) 0.1949(4) 0.22698(15) 0.0693(14) Uani 1 1 d .
H8A H 0.1382 0.1649 0.2108 0.104 Uiso 1 1 calc R
H8B H 0.1459 0.2732 0.2236 0.104 Uiso 1 1 calc R
H8C H 0.1786 0.1627 0.2546 0.104 Uiso 1 1 calc R
C9 C 0.3719(4) 0.2084(3) 0.24144(14) 0.0646(13) Uani 1 1 d .
H9A H 0.3734 0.1682 0.2682 0.097 Uiso 1 1 calc R
H9B H 0.3366 0.2854 0.2413 0.097 Uiso 1 1 calc R
H9C H 0.4498 0.1963 0.2324 0.097 Uiso 1 1 calc R
C10 C 0.5146(3) -0.1419(3) 0.14462(10) 0.0343(8) Uani 1 1 d .
H10 H 0.5008 -0.0808 0.1219 0.041 Uiso 1 1 calc R
C11 C 0.4642(3) -0.2261(3) 0.13341(13) 0.0538(11) Uani 1 1 d .
H11A H 0.4736 -0.2854 0.1557 0.081 Uiso 1 1 calc R
H11B H 0.5036 -0.2541 0.1109 0.081 Uiso 1 1 calc R
H11C H 0.3832 -0.1927 0.1265 0.081 Uiso 1 1 calc R
C12 C 0.6437(3) -0.1903(3) 0.15206(12) 0.0469(10) Uani 1 1 d .
H12A H 0.6745 -0.1369 0.1603 0.070 Uiso 1 1 calc R
H12B H 0.6793 -0.2106 0.1279 0.070 Uiso 1 1 calc R
H12C H 0.6596 -0.2543 0.1727 0.070 Uiso 1 1 calc R
C13 C 0.3752(3) 0.3212(3) 0.04457(10) 0.0297(7) Uani 1 1 d .
C14 C 0.3507(3) 0.4285(3) 0.05119(10) 0.0319(8) Uani 1 1 d .
C15 C 0.3510(3) 0.5084(3) 0.01947(11) 0.0426(9) Uani 1 1 d .
H15 H 0.3340 0.5808 0.0234 0.051 Uiso 1 1 calc R
C16 C 0.3752(3) 0.4858(3) -0.01774(11) 0.0456(10) Uani 1 1 d .
H16 H 0.3760 0.5418 -0.0390 0.055 Uiso 1 1 calc R
C17 C 0.3982(3) 0.3816(3) -0.02390(11) 0.0431(9) Uani 1 1 d .
H17 H 0.4148 0.3664 -0.0496 0.052 Uiso 1 1 calc R
C18 C 0.3978(3) 0.2982(3) 0.00645(10) 0.0343(8) Uani 1 1 d .
C19 C 0.3212(3) 0.4588(3) 0.09133(10) 0.0355(8) Uani 1 1 d .
H19 H 0.3371 0.3906 0.1110 0.043 Uiso 1 1 calc R
C20 C 0.1939(3) 0.5196(3) 0.09232(13) 0.0546(11) Uani 1 1 d .
H20A H 0.1761 0.5874 0.0734 0.082 Uiso 1 1 calc R
H20B H 0.1756 0.5352 0.1188 0.082 Uiso 1 1 calc R
H20C H 0.1490 0.4751 0.0854 0.082 Uiso 1 1 calc R
C21 C 0.3923(3) 0.5248(3) 0.10346(12) 0.0515(10) Uani 1 1 d .
H21A H 0.4731 0.4855 0.1025 0.077 Uiso 1 1 calc R
H21B H 0.3745 0.5375 0.1303 0.077 Uiso 1 1 calc R
H21C H 0.3752 0.5941 0.0855 0.077 Uiso 1 1 calc R
C22 C 0.4195(3) 0.1852(3) -0.00212(11) 0.0467(10) Uani 1 1 d .
H22 H 0.4147 0.1370 0.0232 0.056 Uiso 1 1 calc R
C23 C 0.3273(4) 0.1822(4) -0.03055(14) 0.0684(14) Uani 1 1 d .
H23A H 0.2525 0.2089 -0.0196 0.103 Uiso 1 1 calc R
H23B H 0.3396 0.1079 -0.0345 0.103 Uiso 1 1 calc R
H23C H 0.3309 0.2279 -0.0558 0.103 Uiso 1 1 calc R
C24 C 0.5386(4) 0.1418(4) -0.01770(13) 0.0619(12) Uani 1 1 d .
H24A H 0.5475 0.1903 -0.0416 0.093 Uiso 1 1 calc R
H24B H 0.5484 0.0699 -0.0238 0.093 Uiso 1 1 calc R
H24C H 0.5958 0.1373 0.0023 0.093 Uiso 1 1 calc R
C25 C 0.2978(3) 0.1060(3) 0.11609(10) 0.0350(8) Uani 1 1 d .
H25A H 0.2299 0.1004 0.1310 0.042 Uiso 1 1 calc R
H25B H 0.3172 0.0494 0.0996 0.042 Uiso 1 1 calc R
C26 C 0.2719(3) 0.2163(3) 0.09016(11) 0.0364(8) Uani 1 1 d .
H26A H 0.2221 0.2203 0.0675 0.044 Uiso 1 1 calc R
H26B H 0.2318 0.2727 0.1053 0.044 Uiso 1 1 calc R
C27 C 0.8855(2) 0.3060(2) 0.09289(10) 0.0272(7) Uani 1 1 d .
C28 C 0.8701(3) 0.4091(3) 0.10146(10) 0.0300(7) Uani 1 1 d .
C29 C 0.8782(3) 0.4909(3) 0.07130(11) 0.0389(9) Uani 1 1 d .
H29 H 0.8667 0.5613 0.0767 0.047 Uiso 1 1 calc R
C30 C 0.9023(3) 0.4721(3) 0.03380(11) 0.0425(9) Uani 1 1 d .
H30 H 0.9073 0.5289 0.0135 0.051 Uiso 1 1 calc R
C31 C 0.9191(3) 0.3697(3) 0.02577(11) 0.0383(8) Uani 1 1 d .
H31 H 0.9373 0.3567 -0.0001 0.046 Uiso 1 1 calc R
C32 C 0.9100(3) 0.2859(3) 0.05446(10) 0.0312(7) Uani 1 1 d .
C33 C 0.8429(3) 0.4339(3) 0.14236(10) 0.0331(8) Uani 1 1 d .
H33 H 0.8518 0.3639 0.1605 0.040 Uiso 1 1 calc R
C34 C 0.9241(4) 0.4864(4) 0.15718(13) 0.0770(16) Uani 1 1 d .
H34A H 1.0025 0.4410 0.1557 0.115 Uiso 1 1 calc R
H34B H 0.9082 0.4947 0.1845 0.115 Uiso 1 1 calc R
H34C H 0.9140 0.5574 0.1409 0.115 Uiso 1 1 calc R
C35 C 0.7192(4) 0.5029(4) 0.14335(13) 0.0641(13) Uani 1 1 d .
H35A H 0.7086 0.5734 0.1267 0.096 Uiso 1 1 calc R
H35B H 0.7007 0.5125 0.1704 0.096 Uiso 1 1 calc R
H35C H 0.6692 0.4669 0.1336 0.096 Uiso 1 1 calc R
C36 C 0.9247(3) 0.1760(3) 0.04319(10) 0.0357(8) Uani 1 1 d .
H36 H 0.9098 0.1276 0.0670 0.043 Uiso 1 1 calc R
C37 C 1.0457(3) 0.1244(3) 0.03091(13) 0.0529(11) Uani 1 1 d .
H37A H 1.0635 0.1709 0.0080 0.079 Uiso 1 1 calc R
H37B H 1.0515 0.0538 0.0243 0.079 Uiso 1 1 calc R
H37C H 1.0995 0.1152 0.0526 0.079 Uiso 1 1 calc R
C38 C 0.8386(3) 0.1835(3) 0.01108(11) 0.0450(9) Uani 1 1 d .
H38A H 0.7618 0.2171 0.0194 0.068 Uiso 1 1 calc R
H38B H 0.8449 0.1110 0.0064 0.068 Uiso 1 1 calc R
H38C H 0.8538 0.2272 -0.0131 0.068 Uiso 1 1 calc R
C39 C 0.8962(3) -0.0779(2) 0.18693(10) 0.0285(7) Uani 1 1 d .
C40 C 0.8542(3) -0.1055(3) 0.22438(10) 0.0306(7) Uani 1 1 d .
C41 C 0.8728(3) -0.2142(3) 0.23991(11) 0.0377(8) Uani 1 1 d .
H41 H 0.8453 -0.2340 0.2651 0.045 Uiso 1 1 calc R
C42 C 0.9300(3) -0.2933(3) 0.21951(12) 0.0422(9) Uani 1 1 d .
H42 H 0.9433 -0.3670 0.2309 0.051 Uiso 1 1 calc R
C43 C 0.9680(3) -0.2660(3) 0.18261(11) 0.0395(9) Uani 1 1 d .
H43 H 1.0058 -0.3213 0.1685 0.047 Uiso 1 1 calc R
C44 C 0.9521(3) -0.1587(3) 0.16565(10) 0.0331(8) Uani 1 1 d .
C45 C 0.7890(3) -0.0205(3) 0.24726(10) 0.0358(8) Uani 1 1 d .
H45 H 0.7792 0.0512 0.2302 0.043 Uiso 1 1 calc R
C46 C 0.8543(4) -0.0227(4) 0.28426(12) 0.0634(13) Uani 1 1 d .
H46A H 0.8646 -0.0917 0.3019 0.095 Uiso 1 1 calc R
H46B H 0.8118 0.0363 0.2974 0.095 Uiso 1 1 calc R
H46C H 0.9288 -0.0141 0.2773 0.095 Uiso 1 1 calc R
C47 C 0.6711(3) -0.0286(4) 0.25689(16) 0.0720(15) Uani 1 1 d .
H47A H 0.6307 -0.0280 0.2327 0.108 Uiso 1 1 calc R
H47B H 0.6291 0.0327 0.2690 0.108 Uiso 1 1 calc R
H47C H 0.6775 -0.0959 0.2752 0.108 Uiso 1 1 calc R
C48 C 0.9972(3) -0.1330(3) 0.12507(11) 0.0422(9) Uani 1 1 d .
H48 H 0.9689 -0.0531 0.1165 0.051 Uiso 1 1 calc R
C49 C 1.1266(3) -0.1655(4) 0.12589(13) 0.0615(12) Uani 1 1 d .
H49A H 1.1532 -0.1287 0.1443 0.092 Uiso 1 1 calc R
H49B H 1.1524 -0.1451 0.0995 0.092 Uiso 1 1 calc R
H49C H 1.1573 -0.2437 0.1344 0.092 Uiso 1 1 calc R
C50 C 0.9539(4) -0.1834(4) 0.09449(12) 0.0575(11) Uani 1 1 d .
H50A H 0.9839 -0.2621 0.1012 0.086 Uiso 1 1 calc R
H50B H 0.9794 -0.1588 0.0685 0.086 Uiso 1 1 calc R
H50C H 0.8707 -0.1618 0.0942 0.086 Uiso 1 1 calc R
C51 C 0.9921(3) 0.1516(3) 0.14130(10) 0.0319(8) Uani 1 1 d .
H51A H 1.0386 0.1961 0.1479 0.038 Uiso 1 1 calc R
H51B H 1.0325 0.1090 0.1216 0.038 Uiso 1 1 calc R
C52 C 0.9772(3) 0.0760(3) 0.17800(10) 0.0314(8) Uani 1 1 d .
H52A H 1.0486 0.0165 0.1848 0.038 Uiso 1 1 calc R
H52B H 0.9596 0.1156 0.2003 0.038 Uiso 1 1 calc R
Sn3 Sn 0.559754(16) 0.303481(17) 0.380799(6) 0.02309(6) Uani 1 1 d .
Sn4 Sn 0.292682(17) 0.351733(16) 0.358640(6) 0.02354(6) Uani 1 1 d .
S3 S 0.38820(7) 0.41634(7) 0.40446(3) 0.03217(19) Uani 1 1 d .
S4 S 0.46276(7) 0.22802(7) 0.33936(3) 0.03315(19) Uani 1 1 d .
N5 N 0.6735(2) 0.2141(2) 0.42296(8) 0.0294(6) Uani 1 1 d .
N6 N 0.6878(2) 0.3557(2) 0.35736(8) 0.0289(6) Uani 1 1 d .
N7 N 0.1613(2) 0.2908(2) 0.36766(8) 0.0283(6) Uani 1 1 d .
N8 N 0.1925(2) 0.4647(2) 0.31767(8) 0.0302(6) Uani 1 1 d .
C53 C 0.6602(3) 0.1340(3) 0.45449(10) 0.0319(8) Uani 1 1 d .
C54 C 0.6322(3) 0.1639(3) 0.49124(10) 0.0394(9) Uani 1 1 d .
C55 C 0.6187(3) 0.0850(4) 0.52202(11) 0.0527(11) Uani 1 1 d .
H55 H 0.5995 0.1037 0.5471 0.063 Uiso 1 1 calc R
C56 C 0.6325(3) -0.0185(4) 0.51679(12) 0.0541(12) Uani 1 1 d .
H56 H 0.6231 -0.0707 0.5382 0.065 Uiso 1 1 calc R
C57 C 0.6600(3) -0.0471(3) 0.48069(13) 0.0506(11) Uani 1 1 d .
H57 H 0.6696 -0.1191 0.4774 0.061 Uiso 1 1 calc R
C58 C 0.6738(3) 0.0278(3) 0.44900(11) 0.0370(8) Uani 1 1 d .
C59 C 0.6195(3) 0.2775(4) 0.49813(12) 0.0530(11) Uani 1 1 d .
H59 H 0.6159 0.3242 0.4718 0.064 Uiso 1 1 calc R
C60 C 0.7215(4) 0.2807(5) 0.52075(18) 0.099(2) Uani 1 1 d .
H60A H 0.7125 0.3549 0.5240 0.148 Uiso 1 1 calc R
H60B H 0.7903 0.2544 0.5063 0.148 Uiso 1 1 calc R
H60C H 0.7279 0.2348 0.5466 0.148 Uiso 1 1 calc R
C61 C 0.5125(4) 0.3253(5) 0.51874(16) 0.0879(17) Uani 1 1 d .
H61A H 0.4463 0.3257 0.5035 0.132 Uiso 1 1 calc R
H61B H 0.5074 0.3994 0.5212 0.132 Uiso 1 1 calc R
H61C H 0.5142 0.2821 0.5449 0.132 Uiso 1 1 calc R
C62 C 0.7066(3) -0.0077(3) 0.41021(12) 0.0495(10) Uani 1 1 d .
H62 H 0.7007 0.0585 0.3903 0.059 Uiso 1 1 calc R
C63 C 0.8301(4) -0.0789(4) 0.41196(15) 0.0790(16) Uani 1 1 d .
H63A H 0.8790 -0.0430 0.4225 0.119 Uiso 1 1 calc R
H63B H 0.8533 -0.0910 0.3855 0.119 Uiso 1 1 calc R
H63C H 0.8373 -0.1482 0.4290 0.119 Uiso 1 1 calc R
C64 C 0.6269(5) -0.0638(4) 0.39603(15) 0.0791(16) Uani 1 1 d .
H64A H 0.6313 -0.1299 0.4147 0.119 Uiso 1 1 calc R
H64B H 0.6495 -0.0819 0.3702 0.119 Uiso 1 1 calc R
H64C H 0.5488 -0.0155 0.3941 0.119 Uiso 1 1 calc R
C65 C 0.6870(3) 0.4442(3) 0.32677(9) 0.0278(7) Uani 1 1 d .
C66 C 0.6451(3) 0.5517(3) 0.33226(10) 0.0337(8) Uani 1 1 d .
C67 C 0.6525(3) 0.6326(3) 0.30158(12) 0.0443(9) Uani 1 1 d .
H67 H 0.6240 0.7057 0.3048 0.053 Uiso 1 1 calc R
C68 C 0.7001(3) 0.6095(3) 0.26671(11) 0.0475(10) Uani 1 1 d .
H68 H 0.7047 0.6662 0.2463 0.057 Uiso 1 1 calc R
C69 C 0.7410(3) 0.5038(3) 0.26144(11) 0.0433(9) Uani 1 1 d .
H69 H 0.7734 0.4883 0.2372 0.052 Uiso 1 1 calc R
C70 C 0.7356(3) 0.4196(3) 0.29100(10) 0.0331(8) Uani 1 1 d .
C71 C 0.5935(3) 0.5829(3) 0.37012(11) 0.0388(9) Uani 1 1 d .
H71 H 0.5870 0.5159 0.3873 0.047 Uiso 1 1 calc R
C72 C 0.6712(4) 0.6270(3) 0.39194(13) 0.0581(12) Uani 1 1 d .
H72A H 0.7460 0.5730 0.3970 0.087 Uiso 1 1 calc R
H72B H 0.6380 0.6431 0.4169 0.087 Uiso 1 1 calc R
H72C H 0.6793 0.6929 0.3758 0.087 Uiso 1 1 calc R
C73 C 0.4741(3) 0.6626(3) 0.36348(14) 0.0598(12) Uani 1 1 d .
H73A H 0.4788 0.7331 0.3504 0.090 Uiso 1 1 calc R
H73B H 0.4384 0.6694 0.3888 0.090 Uiso 1 1 calc R
H73C H 0.4285 0.6364 0.3470 0.090 Uiso 1 1 calc R
C74 C 0.7769(3) 0.3053(3) 0.28291(11) 0.0394(8) Uani 1 1 d .
H74 H 0.7883 0.2551 0.3087 0.047 Uiso 1 1 calc R
C75 C 0.8899(3) 0.2804(3) 0.26201(13) 0.0547(11) Uani 1 1 d .
H75A H 0.8784 0.3212 0.2351 0.082 Uiso 1 1 calc R
H75B H 0.9179 0.2031 0.2613 0.082 Uiso 1 1 calc R
H75C H 0.9456 0.3010 0.2762 0.082 Uiso 1 1 calc R
C76 C 0.6854(3) 0.2843(3) 0.25911(13) 0.0564(11) Uani 1 1 d .
H76A H 0.6151 0.2959 0.2737 0.085 Uiso 1 1 calc R
H76B H 0.7111 0.2097 0.2546 0.085 Uiso 1 1 calc R
H76C H 0.6713 0.3337 0.2338 0.085 Uiso 1 1 calc R
C77 C 0.7877(3) 0.2163(3) 0.41166(11) 0.0410(9) Uani 1 1 d .
H77A H 0.8223 0.1578 0.3967 0.049 Uiso 1 1 calc R
H77B H 0.8362 0.2048 0.4355 0.049 Uiso 1 1 calc R
C78 C 0.7806(3) 0.3232(3) 0.38683(10) 0.0383(9) Uani 1 1 d .
H78A H 0.7685 0.3784 0.4038 0.046 Uiso 1 1 calc R
H78B H 0.8532 0.3187 0.3736 0.046 Uiso 1 1 calc R
C79 C 0.1383(2) 0.2188(3) 0.40062(10) 0.0290(7) Uani 1 1 d .
C80 C 0.1070(3) 0.2522(3) 0.43681(10) 0.0329(8) Uani 1 1 d .
C81 C 0.0805(3) 0.1789(3) 0.46703(11) 0.0426(9) Uani 1 1 d .
H81 H 0.0585 0.2000 0.4916 0.051 Uiso 1 1 calc R
C82 C 0.0857(3) 0.0766(3) 0.46173(12) 0.0477(10) Uani 1 1 d .
H82 H 0.0679 0.0278 0.4826 0.057 Uiso 1 1 calc R
C83 C 0.1166(3) 0.0447(3) 0.42629(11) 0.0408(9) Uani 1 1 d .
H83 H 0.1200 -0.0260 0.4230 0.049 Uiso 1 1 calc R
C84 C 0.1431(3) 0.1145(3) 0.39517(10) 0.0350(8) Uani 1 1 d .
C85 C 0.1764(3) 0.0749(3) 0.35675(11) 0.0429(9) Uani 1 1 d .
H85 H 0.1932 0.1348 0.3381 0.052 Uiso 1 1 calc R
C86 C 0.0803(4) 0.0478(4) 0.33822(14) 0.0698(14) Uani 1 1 d .
H86A H 0.0615 -0.0105 0.3559 0.105 Uiso 1 1 calc R
H86B H 0.1042 0.0249 0.3131 0.105 Uiso 1 1 calc R
H86C H 0.0134 0.1117 0.3337 0.105 Uiso 1 1 calc R
C87 C 0.2843(4) -0.0215(4) 0.36198(13) 0.0761(15) Uani 1 1 d .
H87A H 0.3479 0.0005 0.3703 0.114 Uiso 1 1 calc R
H87B H 0.3012 -0.0473 0.3370 0.114 Uiso 1 1 calc R
H87C H 0.2728 -0.0794 0.3820 0.114 Uiso 1 1 calc R
C88 C 0.1013(3) 0.3624(3) 0.44482(10) 0.0384(8) Uani 1 1 d .
H88 H 0.1251 0.4029 0.4206 0.046 Uiso 1 1 calc R
C89 C -0.0203(3) 0.4270(4) 0.45332(13) 0.0580(12) Uani 1 1 d .
H89A H -0.0720 0.4308 0.4316 0.087 Uiso 1 1 calc R
H89B H -0.0220 0.5001 0.4560 0.087 Uiso 1 1 calc R
H89C H -0.0444 0.3913 0.4777 0.087 Uiso 1 1 calc R
C90 C 0.1822(3) 0.3560(3) 0.47845(11) 0.0480(10) Uani 1 1 d .
H90A H 0.1563 0.3233 0.5031 0.072 Uiso 1 1 calc R
H90B H 0.1837 0.4287 0.4804 0.072 Uiso 1 1 calc R
H90C H 0.2588 0.3120 0.4735 0.072 Uiso 1 1 calc R
C91 C 0.1916(3) 0.5733(2) 0.30361(10) 0.0282(7) Uani 1 1 d .
C92 C 0.1372(3) 0.6543(3) 0.32496(11) 0.0357(8) Uani 1 1 d .
C93 C 0.1312(3) 0.7600(3) 0.30913(13) 0.0469(10) Uani 1 1 d .
H93 H 0.0950 0.8159 0.3232 0.056 Uiso 1 1 calc R
C94 C 0.1768(3) 0.7853(3) 0.27344(13) 0.0513(11) Uani 1 1 d .
H94 H 0.1698 0.8583 0.2627 0.062 Uiso 1 1 calc R
C95 C 0.2325(3) 0.7051(3) 0.25330(12) 0.0472(10) Uani 1 1 d .
H95 H 0.2650 0.7230 0.2289 0.057 Uiso 1 1 calc R
C96 C 0.2418(3) 0.5978(3) 0.26821(11) 0.0351(8) Uani 1 1 d .
C97 C 0.0837(3) 0.6308(3) 0.36416(11) 0.0416(9) Uani 1 1 d .
H97 H 0.1092 0.5508 0.3728 0.050 Uiso 1 1 calc R
C98 C -0.0458(3) 0.6659(3) 0.35991(13) 0.0540(11) Uani 1 1 d .
H98A H -0.0740 0.7439 0.3507 0.081 Uiso 1 1 calc R
H98B H -0.0776 0.6476 0.3854 0.081 Uiso 1 1 calc R
H98C H -0.0688 0.6287 0.3409 0.081 Uiso 1 1 calc R
C99 C 0.1217(4) 0.6791(4) 0.39634(13) 0.0651(13) Uani 1 1 d .
H99A H 0.2047 0.6534 0.3994 0.098 Uiso 1 1 calc R
H99B H 0.0884 0.6571 0.4211 0.098 Uiso 1 1 calc R
H99C H 0.0964 0.7578 0.3893 0.098 Uiso 1 1 calc R
C100 C 0.3047(3) 0.5118(3) 0.24535(11) 0.0402(9) Uani 1 1 d .
H100 H 0.3175 0.4406 0.2631 0.048 Uiso 1 1 calc R
C101 C 0.2348(4) 0.5106(4) 0.20977(12) 0.0632(12) Uani 1 1 d .
H10A H 0.1627 0.4988 0.2184 0.095 Uiso 1 1 calc R
H10B H 0.2771 0.4525 0.1962 0.095 Uiso 1 1 calc R
H10C H 0.2194 0.5799 0.1918 0.095 Uiso 1 1 calc R
C102 C 0.4200(4) 0.5205(4) 0.23271(16) 0.0743(15) Uani 1 1 d .
H10H H 0.4103 0.5863 0.2132 0.111 Uiso 1 1 calc R
H10I H 0.4604 0.4577 0.2211 0.111 Uiso 1 1 calc R
H10J H 0.4639 0.5232 0.2556 0.111 Uiso 1 1 calc R
C103 C 0.0599(3) 0.3667(3) 0.34560(9) 0.0298(7) Uani 1 1 d .
H10F H 0.0165 0.4169 0.3625 0.036 Uiso 1 1 calc R
H10G H 0.0102 0.3262 0.3381 0.036 Uiso 1 1 calc R
C104 C 0.0942(3) 0.4305(3) 0.30875(10) 0.0302(7) Uani 1 1 d .
H10D H 0.1136 0.3852 0.2881 0.036 Uiso 1 1 calc R
H10E H 0.0296 0.4947 0.2986 0.036 Uiso 1 1 calc R

loop_
_atom_site_aniso_label
_atom_site_aniso_U_11
_atom_site_aniso_U_22
_atom_site_aniso_U_33
_atom_site_aniso_U_23
_atom_site_aniso_U_13
_atom_site_aniso_U_12
Sn1 0.01988(10) 0.02649(12) 0.02207(12) -0.00254(9) -0.00036(8) -0.00866(8)
Sn2 0.01991(10) 0.02088(11) 0.02663(12) -0.00172(8) -0.00124(8) -0.00748(8)
S1 0.0235(4) 0.0346(5) 0.0383(5) -0.0168(4) 0.0004(3) -0.0073(3)
S2 0.0242(4) 0.0362(5) 0.0336(5) -0.0151(4) 0.0041(3) -0.0104(3)
N1 0.0231(13) 0.0325(15) 0.0231(15) -0.0011(11) -0.0016(11) -0.0121(11)
N2 0.0222(13) 0.0361(16) 0.0277(15) -0.0011(12) -0.0029(11) -0.0108(11)
N3 0.0224(13) 0.0262(14) 0.0295(15) -0.0014(11) 0.0005(11) -0.0097(11)
N4 0.0258(14) 0.0232(14) 0.0376(17) 0.0037(12) -0.0098(12) -0.0093(11)
C1 0.0255(16) 0.0333(18) 0.0278(18) -0.0030(14) 0.0015(13) -0.0154(14)
C2 0.0310(18) 0.038(2) 0.0306(19) -0.0106(15) 0.0061(14) -0.0141(15)
C3 0.050(2) 0.053(2) 0.027(2) -0.0083(17) 0.0083(17) -0.0226(19)
C4 0.059(2) 0.047(2) 0.029(2) 0.0058(17) 0.0058(18) -0.0253(19)
C5 0.052(2) 0.0303(19) 0.042(2) -0.0016(16) 0.0052(18) -0.0180(17)
C6 0.0363(18) 0.0290(18) 0.0300(19) -0.0059(14) 0.0009(14) -0.0144(14)
C7 0.044(2) 0.045(2) 0.031(2) -0.0119(17) 0.0017(16) -0.0091(17)
C8 0.039(2) 0.077(3) 0.092(4) -0.041(3) -0.001(2) -0.003(2)
C9 0.056(3) 0.048(3) 0.094(4) -0.031(3) -0.011(3) -0.010(2)
C10 0.043(2) 0.0304(19) 0.030(2) -0.0055(15) 0.0022(15) -0.0107(15)
C11 0.060(3) 0.059(3) 0.056(3) -0.027(2) 0.007(2) -0.028(2)
C12 0.047(2) 0.047(2) 0.047(3) -0.0120(19) 0.0074(19) -0.0140(18)
C13 0.0234(16) 0.0352(19) 0.0267(18) 0.0008(14) -0.0024(13) -0.0067(14)
C14 0.0261(17) 0.0363(19) 0.0308(19) -0.0031(15) -0.0012(14) -0.0070(14)
C15 0.041(2) 0.036(2) 0.045(2) -0.0002(17) -0.0016(18) -0.0078(16)
C16 0.048(2) 0.049(2) 0.033(2) 0.0108(18) -0.0018(17) -0.0146(18)
C17 0.044(2) 0.059(3) 0.024(2) -0.0020(17) 0.0006(16) -0.0156(19)
C18 0.0312(18) 0.041(2) 0.0289(19) -0.0037(15) -0.0015(14) -0.0089(15)
C19 0.040(2) 0.0343(19) 0.0282(19) -0.0016(15) 0.0007(15) -0.0069(15)
C20 0.044(2) 0.057(3) 0.053(3) -0.010(2) 0.009(2) -0.0014(19)
C21 0.062(3) 0.054(3) 0.045(3) -0.014(2) 0.004(2) -0.025(2)
C22 0.062(3) 0.048(2) 0.032(2) -0.0110(18) -0.0010(18) -0.016(2)
C23 0.078(3) 0.075(3) 0.063(3) -0.028(3) -0.011(3) -0.029(3)
C24 0.067(3) 0.060(3) 0.052(3) -0.016(2) -0.003(2) -0.006(2)
C25 0.0256(17) 0.046(2) 0.037(2) -0.0031(16) -0.0026(15) -0.0175(15)
C26 0.0234(17) 0.040(2) 0.044(2) 0.0000(16) -0.0076(15) -0.0096(15)
C27 0.0231(16) 0.0283(17) 0.0316(19) -0.0027(14) 0.0026(13) -0.0115(13)
C28 0.0308(17) 0.0307(18) 0.033(2) -0.0055(14) 0.0043(14) -0.0168(14)
C29 0.047(2) 0.0292(19) 0.045(2) -0.0049(16) 0.0070(17) -0.0198(16)
C30 0.050(2) 0.042(2) 0.040(2) 0.0010(17) 0.0100(18) -0.0247(18)
C31 0.041(2) 0.049(2) 0.031(2) -0.0096(17) 0.0098(16) -0.0214(17)
C32 0.0271(17) 0.0362(19) 0.034(2) -0.0086(15) 0.0065(14) -0.0138(14)
C33 0.045(2) 0.0274(18) 0.031(2) -0.0075(14) 0.0053(15) -0.0160(15)
C34 0.098(4) 0.120(5) 0.053(3) -0.040(3) 0.019(3) -0.079(4)
C35 0.061(3) 0.074(3) 0.049(3) -0.022(2) 0.009(2) -0.003(2)
C36 0.0386(19) 0.038(2) 0.036(2) -0.0150(16) 0.0089(16) -0.0158(16)
C37 0.045(2) 0.060(3) 0.062(3) -0.032(2) 0.014(2) -0.016(2)
C38 0.051(2) 0.051(2) 0.042(2) -0.0157(19) 0.0016(18) -0.0228(19)
C39 0.0257(16) 0.0242(17) 0.035(2) -0.0002(14) -0.0070(14) -0.0083(13)
C40 0.0323(18) 0.0281(18) 0.0314(19) -0.0046(14) -0.0086(14) -0.0089(14)
C41 0.047(2) 0.0308(19) 0.033(2) 0.0022(15) -0.0024(16) -0.0125(16)
C42 0.049(2) 0.0221(18) 0.051(3) 0.0009(16) -0.0081(18) -0.0071(16)
C43 0.040(2) 0.0251(18) 0.050(2) -0.0068(16) -0.0023(17) -0.0043(15)
C44 0.0280(17) 0.0281(18) 0.039(2) -0.0031(15) -0.0065(15) -0.0034(14)
C45 0.041(2) 0.0313(19) 0.032(2) -0.0040(15) -0.0037(16) -0.0082(15)
C46 0.079(3) 0.059(3) 0.045(3) -0.022(2) -0.017(2) -0.001(2)
C47 0.046(3) 0.071(3) 0.104(4) -0.036(3) 0.017(3) -0.014(2)
C48 0.045(2) 0.034(2) 0.042(2) -0.0042(17) 0.0091(17) -0.0060(16)
C49 0.046(2) 0.075(3) 0.065(3) -0.014(2) 0.018(2) -0.021(2)
C50 0.058(3) 0.069(3) 0.041(3) -0.014(2) 0.004(2) -0.012(2)
C51 0.0251(16) 0.0346(19) 0.040(2) -0.0085(15) -0.0002(14) -0.0146(14)
C52 0.0245(16) 0.0301(18) 0.040(2) -0.0057(15) -0.0090(14) -0.0084(13)
Sn3 0.01987(10) 0.02696(12) 0.02201(12) -0.00281(9) 0.00054(8) -0.00722(8)
Sn4 0.02093(11) 0.02357(11) 0.02557(12) -0.00096(9) -0.00168(8) -0.00762(8)
S3 0.0224(4) 0.0424(5) 0.0356(5) -0.0190(4) 0.0034(3) -0.0088(3)
S4 0.0274(4) 0.0342(5) 0.0406(5) -0.0178(4) -0.0004(4) -0.0070(3)
N5 0.0205(13) 0.0394(16) 0.0248(15) 0.0037(12) -0.0031(11) -0.0087(11)
N6 0.0236(13) 0.0339(15) 0.0291(16) 0.0010(12) -0.0005(11) -0.0120(11)
N7 0.0236(14) 0.0294(15) 0.0304(16) 0.0041(12) -0.0035(11) -0.0107(11)
N8 0.0256(14) 0.0247(14) 0.0374(17) 0.0074(12) -0.0091(12) -0.0099(11)
C53 0.0198(16) 0.043(2) 0.0283(19) 0.0024(15) -0.0034(13) -0.0068(14)
C54 0.0264(18) 0.060(3) 0.027(2) -0.0003(17) -0.0023(14) -0.0103(17)
C55 0.034(2) 0.087(3) 0.027(2) 0.005(2) 0.0000(16) -0.012(2)
C56 0.040(2) 0.069(3) 0.043(3) 0.025(2) -0.0055(19) -0.019(2)
C57 0.040(2) 0.045(2) 0.058(3) 0.015(2) -0.009(2) -0.0121(18)
C58 0.0266(17) 0.042(2) 0.036(2) 0.0039(16) -0.0052(15) -0.0064(15)
C59 0.058(3) 0.069(3) 0.032(2) -0.013(2) 0.0023(19) -0.015(2)
C60 0.082(4) 0.110(5) 0.123(5) -0.050(4) -0.014(4) -0.039(4)
C61 0.080(4) 0.101(4) 0.079(4) -0.042(3) 0.020(3) -0.008(3)
C62 0.053(2) 0.035(2) 0.054(3) -0.0016(19) -0.002(2) -0.0065(18)
C63 0.080(4) 0.068(3) 0.066(3) -0.011(3) 0.015(3) 0.011(3)
C64 0.120(5) 0.060(3) 0.070(4) -0.016(3) -0.003(3) -0.044(3)
C65 0.0249(16) 0.0321(18) 0.0280(18) -0.0033(14) 0.0039(13) -0.0121(13)
C66 0.0347(18) 0.0311(19) 0.038(2) -0.0071(15) 0.0069(15) -0.0132(15)
C67 0.051(2) 0.031(2) 0.051(3) -0.0054(17) 0.0127(19) -0.0152(17)
C68 0.058(3) 0.042(2) 0.040(2) 0.0074(18) 0.0110(19) -0.0213(19)
C69 0.051(2) 0.052(2) 0.029(2) -0.0062(17) 0.0144(17) -0.0196(19)
C70 0.0320(18) 0.0363(19) 0.032(2) -0.0056(15) 0.0053(15) -0.0126(15)
C71 0.044(2) 0.032(2) 0.044(2) -0.0140(17) 0.0117(17) -0.0130(16)
C72 0.060(3) 0.064(3) 0.066(3) -0.035(2) 0.014(2) -0.030(2)
C73 0.047(2) 0.054(3) 0.070(3) -0.017(2) 0.016(2) -0.001(2)
C74 0.043(2) 0.039(2) 0.034(2) -0.0098(16) 0.0026(16) -0.0072(16)
C75 0.043(2) 0.061(3) 0.057(3) -0.023(2) 0.008(2) -0.003(2)
C76 0.054(3) 0.047(3) 0.073(3) -0.028(2) -0.004(2) -0.013(2)
C77 0.0252(18) 0.054(2) 0.037(2) 0.0076(17) -0.0056(15) -0.0098(16)
C78 0.0269(17) 0.052(2) 0.037(2) 0.0021(17) -0.0039(15) -0.0185(16)
C79 0.0197(15) 0.0360(19) 0.0306(19) 0.0048(14) -0.0033(13) -0.0130(13)
C80 0.0227(16) 0.044(2) 0.0282(19) 0.0016(15) -0.0019(14) -0.0091(14)
C81 0.0318(19) 0.058(3) 0.033(2) 0.0044(18) 0.0041(16) -0.0130(17)
C82 0.035(2) 0.058(3) 0.046(3) 0.018(2) 0.0042(17) -0.0222(18)
C83 0.038(2) 0.043(2) 0.043(2) 0.0077(17) -0.0034(17) -0.0231(17)
C84 0.0329(18) 0.039(2) 0.034(2) 0.0044(16) -0.0068(15) -0.0180(15)
C85 0.062(3) 0.036(2) 0.035(2) 0.0016(16) -0.0040(18) -0.0257(19)
C86 0.082(3) 0.065(3) 0.074(4) -0.023(3) -0.018(3) -0.031(3)
C87 0.069(3) 0.094(4) 0.043(3) -0.008(3) 0.011(2) 0.005(3)
C88 0.039(2) 0.046(2) 0.029(2) -0.0059(16) 0.0003(15) -0.0109(17)
C89 0.042(2) 0.063(3) 0.064(3) -0.021(2) -0.002(2) -0.002(2)
C90 0.047(2) 0.060(3) 0.037(2) -0.0061(19) -0.0022(18) -0.019(2)
C91 0.0244(16) 0.0249(17) 0.0345(19) -0.0011(14) -0.0033(14) -0.0081(13)
C92 0.0293(18) 0.0294(18) 0.047(2) -0.0038(16) -0.0054(16) -0.0077(14)
C93 0.045(2) 0.028(2) 0.067(3) -0.0110(19) 0.000(2) -0.0072(16)
C94 0.049(2) 0.026(2) 0.074(3) 0.0073(19) 0.004(2) -0.0128(17)
C95 0.053(2) 0.032(2) 0.052(3) 0.0070(18) 0.0120(19) -0.0156(18)
C96 0.0323(18) 0.0265(18) 0.043(2) 0.0006(15) 0.0006(16) -0.0080(14)
C97 0.042(2) 0.038(2) 0.040(2) -0.0034(17) -0.0003(17) -0.0056(16)
C98 0.042(2) 0.057(3) 0.057(3) -0.007(2) 0.014(2) -0.0086(19)
C99 0.053(3) 0.085(4) 0.057(3) -0.026(3) 0.004(2) -0.012(2)
C100 0.046(2) 0.034(2) 0.034(2) 0.0019(16) 0.0051(17) -0.0067(16)
C101 0.069(3) 0.065(3) 0.044(3) -0.010(2) -0.001(2) -0.002(2)
C102 0.050(3) 0.059(3) 0.110(5) -0.024(3) 0.025(3) -0.008(2)
C103 0.0274(17) 0.0359(19) 0.0302(19) -0.0043(15) 0.0011(14) -0.0168(14)
C104 0.0291(17) 0.0299(18) 0.0313(19) 0.0000(14) -0.0074(14) -0.0111(14)

loop_
_atom_type_symbol
_atom_type_description
_atom_type_scat_dispersion_real
_atom_type_scat_dispersion_imag
_atom_type_scat_source
C C 0.0033 0.0016 'International Tables Vol C Tables 4.2.6.8 and 6.1.1.4'
H H 0.0000 0.0000 'International Tables Vol C Tables 4.2.6.8 and 6.1.1.4'
N N 0.0061 0.0033 'International Tables Vol C Tables 4.2.6.8 and 6.1.1.4'
S S 0.1246 0.1234 'International Tables Vol C Tables 4.2.6.8 and 6.1.1.4'
Sn Sn -0.6537 1.4246 'International Tables Vol C Tables 4.2.6.8 and 6.1.1.4'

loop_
_geom_angle_atom_site_label_1
_geom_angle_atom_site_label_2
_geom_angle_atom_site_label_3
_geom_angle
N1 Sn1 N2 85.53(10)
N1 Sn1 S1 114.71(8)
N2 Sn1 S1 127.04(8)
N1 Sn1 S2 124.25(8)
N2 Sn1 S2 113.06(8)
S1 Sn1 S2 95.42(3)
N1 Sn1 Sn2 133.87(7)
N2 Sn1 Sn2 140.50(7)
S1 Sn1 Sn2 47.84(2)
S2 Sn1 Sn2 47.72(2)
N4 Sn2 N3 85.76(10)
N4 Sn2 S2 114.24(8)
N3 Sn2 S2 128.66(8)
N4 Sn2 S1 122.23(9)
N3 Sn2 S1 113.39(8)
S2 Sn2 S1 95.52(3)
N4 Sn2 Sn1 131.65(7)
N3 Sn2 Sn1 142.31(7)
S2 Sn2 Sn1 47.90(2)
S1 Sn2 Sn1 47.75(2)
Sn1 S1 Sn2 84.40(3)
Sn2 S2 Sn1 84.38(3)
C1 N1 C25 118.3(2)
C1 N1 Sn1 131.11(19)
C25 N1 Sn1 109.23(19)
C13 N2 C26 119.2(2)
C13 N2 Sn1 127.62(19)
C26 N2 Sn1 109.9(2)
C27 N3 C51 114.8(2)
C27 N3 Sn2 130.0(2)
C51 N3 Sn2 109.10(18)
C39 N4 C52 119.1(2)
C39 N4 Sn2 130.80(19)
C52 N4 Sn2 109.76(18)
C2 C1 C6 120.4(3)
C2 C1 N1 118.3(3)
C6 C1 N1 121.3(3)
C3 C2 C1 118.4(3)
C3 C2 C7 118.9(3)
C1 C2 C7 122.7(3)
C4 C3 C2 121.5(3)
C4 C3 H3 119.2
C2 C3 H3 119.2
C5 C4 C3 119.8(3)
C5 C4 H4 120.1
C3 C4 H4 120.1
C4 C5 C6 121.3(3)
C4 C5 H5 119.4
C6 C5 H5 119.4
C5 C6 C1 118.6(3)
C5 C6 C10 118.6(3)
C1 C6 C10 122.8(3)
C9 C7 C2 110.8(3)
C9 C7 C8 109.6(3)
C2 C7 C8 112.3(3)
C9 C7 H7 108.0
C2 C7 H7 108.0
C8 C7 H7 108.0
C7 C8 H8A 109.5
C7 C8 H8B 109.5
H8A C8 H8B 109.5
C7 C8 H8C 109.5
H8A C8 H8C 109.5
H8B C8 H8C 109.5
C7 C9 H9A 109.5
C7 C9 H9B 109.5
H9A C9 H9B 109.5
C7 C9 H9C 109.5
H9A C9 H9C 109.5
H9B C9 H9C 109.5
C6 C10 C11 111.8(3)
C6 C10 C12 110.9(3)
C11 C10 C12 110.1(3)
C6 C10 H10 107.9
C11 C10 H10 107.9
C12 C10 H10 107.9
C10 C11 H11A 109.5
C10 C11 H11B 109.5
H11A C11 H11B 109.5
C10 C11 H11C 109.5
H11A C11 H11C 109.5
H11B C11 H11C 109.5
C10 C12 H12A 109.5
C10 C12 H12B 109.5
H12A C12 H12B 109.5
C10 C12 H12C 109.5
H12A C12 H12C 109.5
H12B C12 H12C 109.5
C18 C13 C14 120.1(3)
C18 C13 N2 118.7(3)
C14 C13 N2 121.1(3)
C15 C14 C13 118.2(3)
C15 C14 C19 119.3(3)
C13 C14 C19 122.5(3)
C16 C15 C14 121.8(4)
C16 C15 H15 119.1
C14 C15 H15 119.1
C17 C16 C15 119.6(3)
C17 C16 H16 120.2
C15 C16 H16 120.2
C16 C17 C18 121.5(4)
C16 C17 H17 119.2
C18 C17 H17 119.2
C17 C18 C13 118.8(3)
C17 C18 C22 119.5(3)
C13 C18 C22 121.7(3)
C21 C19 C14 112.5(3)
C21 C19 C20 110.3(3)
C14 C19 C20 110.6(3)
C21 C19 H19 107.8
C14 C19 H19 107.8
C20 C19 H19 107.8
C19 C20 H20A 109.5
C19 C20 H20B 109.5
H20A C20 H20B 109.5
C19 C20 H20C 109.5
H20A C20 H20C 109.5
H20B C20 H20C 109.5
C19 C21 H21A 109.5
C19 C21 H21B 109.5
H21A C21 H21B 109.5
C19 C21 H21C 109.5
H21A C21 H21C 109.5
H21B C21 H21C 109.5
C18 C22 C23 110.4(3)
C18 C22 C24 111.9(3)
C23 C22 C24 111.3(4)
C18 C22 H22 107.7
C23 C22 H22 107.7
C24 C22 H22 107.7
C22 C23 H23A 109.5
C22 C23 H23B 109.5
H23A C23 H23B 109.5
C22 C23 H23C 109.5
H23A C23 H23C 109.5
H23B C23 H23C 109.5
C22 C24 H24A 109.5
C22 C24 H24B 109.5
H24A C24 H24B 109.5
C22 C24 H24C 109.5
H24A C24 H24C 109.5
H24B C24 H24C 109.5
N1 C25 C26 109.8(3)
N1 C25 H25A 109.7
C26 C25 H25A 109.7
N1 C25 H25B 109.7
C26 C25 H25B 109.7
H25A C25 H25B 108.2
N2 C26 C25 109.3(3)
N2 C26 H26A 109.8
C25 C26 H26A 109.8
N2 C26 H26B 109.8
C25 C26 H26B 109.8
H26A C26 H26B 108.3
C28 C27 C32 120.3(3)
C28 C27 N3 117.8(3)
C32 C27 N3 121.8(3)
C29 C28 C27 118.7(3)
C29 C28 C33 119.5(3)
C27 C28 C33 121.8(3)
C30 C29 C28 121.4(3)
C30 C29 H29 119.3
C28 C29 H29 119.3
C29 C30 C31 119.5(3)
C29 C30 H30 120.2
C31 C30 H30 120.2
C30 C31 C32 121.5(3)
C30 C31 H31 119.2
C32 C31 H31 119.2
C31 C32 C27 118.6(3)
C31 C32 C36 118.8(3)
C27 C32 C36 122.6(3)
C28 C33 C34 112.2(3)
C28 C33 C35 110.3(3)
C34 C33 C35 111.5(4)
C28 C33 H33 107.5
C34 C33 H33 107.5
C35 C33 H33 107.5
C33 C34 H34A 109.5
C33 C34 H34B 109.5
H34A C34 H34B 109.5
C33 C34 H34C 109.5
H34A C34 H34C 109.5
H34B C34 H34C 109.5
C33 C35 H35A 109.5
C33 C35 H35B 109.5
H35A C35 H35B 109.5
C33 C35 H35C 109.5
H35A C35 H35C 109.5
H35B C35 H35C 109.5
C38 C36 C32 111.3(3)
C38 C36 C37 110.6(3)
C32 C36 C37 112.2(3)
C38 C36 H36 107.5
C32 C36 H36 107.5
C37 C36 H36 107.5
C36 C37 H37A 109.5
C36 C37 H37B 109.5
H37A C37 H37B 109.5
C36 C37 H37C 109.5
H37A C37 H37C 109.5
H37B C37 H37C 109.5
C36 C38 H38A 109.5
C36 C38 H38B 109.5
H38A C38 H38B 109.5
C36 C38 H38C 109.5
H38A C38 H38C 109.5
H38B C38 H38C 109.5
C44 C39 C40 120.3(3)
C44 C39 N4 120.0(3)
C40 C39 N4 119.7(3)
C41 C40 C39 118.5(3)
C41 C40 C45 119.8(3)
C39 C40 C45 121.7(3)
C42 C41 C40 121.2(3)
C42 C41 H41 119.4
C40 C41 H41 119.4
C41 C42 C43 120.1(3)
C41 C42 H42 119.9
C43 C42 H42 119.9
C42 C43 C44 121.2(3)
C42 C43 H43 119.4
C44 C43 H43 119.4
C43 C44 C39 118.7(3)
C43 C44 C48 119.0(3)
C39 C44 C48 122.2(3)
C40 C45 C47 112.5(3)
C40 C45 C46 111.7(3)
C47 C45 C46 110.7(4)
C40 C45 H45 107.2
C47 C45 H45 107.2
C46 C45 H45 107.2
C45 C46 H46A 109.5
C45 C46 H46B 109.5
H46A C46 H46B 109.5
C45 C46 H46C 109.5
H46A C46 H46C 109.5
H46B C46 H46C 109.5
C45 C47 H47A 109.5
C45 C47 H47B 109.5
H47A C47 H47B 109.5
C45 C47 H47C 109.5
H47A C47 H47C 109.5
H47B C47 H47C 109.5
C44 C48 C49 111.7(3)
C44 C48 C50 112.8(3)
C49 C48 C50 110.2(3)
C44 C48 H48 107.3
C49 C48 H48 107.3
C50 C48 H48 107.3
C48 C49 H49A 109.5
C48 C49 H49B 109.5
H49A C49 H49B 109.5
C48 C49 H49C 109.5
H49A C49 H49C 109.5
H49B C49 H49C 109.5
C48 C50 H50A 109.5
C48 C50 H50B 109.5
H50A C50 H50B 109.5
C48 C50 H50C 109.5
H50A C50 H50C 109.5
H50B C50 H50C 109.5
N3 C51 C52 110.3(2)
N3 C51 H51A 109.6
C52 C51 H51A 109.6
N3 C51 H51B 109.6
C52 C51 H51B 109.6
H51A C51 H51B 108.1
N4 C52 C51 109.8(3)
N4 C52 H52A 109.7
C51 C52 H52A 109.7
N4 C52 H52B 109.7
C51 C52 H52B 109.7
H52A C52 H52B 108.2
N5 Sn3 N6 85.47(10)
N5 Sn3 S4 123.17(8)
N6 Sn3 S4 117.04(8)
N5 Sn3 S3 114.39(8)
N6 Sn3 S3 124.70(8)
S4 Sn3 S3 94.99(3)
N5 Sn3 Sn4 138.65(7)
N6 Sn3 Sn4 135.88(7)
S4 Sn3 Sn4 47.66(2)
S3 Sn3 Sn4 47.52(2)
N8 Sn4 N7 86.40(10)
N8 Sn4 S3 115.77(8)
N7 Sn4 S3 128.65(8)
N8 Sn4 S4 119.36(9)
N7 Sn4 S4 114.01(8)
S3 Sn4 S4 95.17(3)
N8 Sn4 Sn3 129.88(7)
N7 Sn4 Sn3 143.15(7)
S3 Sn4 Sn3 47.90(2)
S4 Sn4 Sn3 47.46(2)
Sn4 S3 Sn3 84.58(3)
Sn3 S4 Sn4 84.88(3)
C53 N5 C77 119.5(3)
C53 N5 Sn3 128.14(19)
C77 N5 Sn3 110.1(2)
C65 N6 C78 116.3(2)
C65 N6 Sn3 130.7(2)
C78 N6 Sn3 108.20(19)
C79 N7 C103 115.0(2)
C79 N7 Sn4 130.2(2)
C103 N7 Sn4 109.28(18)
C91 N8 C104 119.4(2)
C91 N8 Sn4 130.1(2)
C104 N8 Sn4 109.09(18)
C54 C53 C58 120.7(3)
C54 C53 N5 118.2(3)
C58 C53 N5 121.2(3)
C55 C54 C53 117.9(4)
C55 C54 C59 120.4(4)
C53 C54 C59 121.7(3)
C56 C55 C54 121.5(4)
C56 C55 H55 119.3
C54 C55 H55 119.3
C55 C56 C57 120.2(4)
C55 C56 H56 119.9
C57 C56 H56 119.9
C56 C57 C58 120.9(4)
C56 C57 H57 119.6
C58 C57 H57 119.6
C57 C58 C53 118.8(4)
C57 C58 C62 119.1(4)
C53 C58 C62 122.1(3)
C61 C59 C60 109.7(4)
C61 C59 C54 113.4(4)
C60 C59 C54 111.1(4)
C61 C59 H59 107.5
C60 C59 H59 107.5
C54 C59 H59 107.5
C59 C60 H60A 109.5
C59 C60 H60B 109.5
H60A C60 H60B 109.5
C59 C60 H60C 109.5
H60A C60 H60C 109.5
H60B C60 H60C 109.5
C59 C61 H61A 109.5
C59 C61 H61B 109.5
H61A C61 H61B 109.5
C59 C61 H61C 109.5
H61A C61 H61C 109.5
H61B C61 H61C 109.5
C58 C62 C63 111.0(3)
C58 C62 C64 112.8(4)
C63 C62 C64 111.0(4)
C58 C62 H62 107.3
C63 C62 H62 107.3
C64 C62 H62 107.3
C62 C63 H63A 109.5
C62 C63 H63B 109.5
H63A C63 H63B 109.5
C62 C63 H63C 109.5
H63A C63 H63C 109.5
H63B C63 H63C 109.5
C62 C64 H64A 109.5
C62 C64 H64B 109.5
H64A C64 H64B 109.5
C62 C64 H64C 109.5
H64A C64 H64C 109.5
H64B C64 H64C 109.5
C66 C65 C70 120.4(3)
C66 C65 N6 122.0(3)
C70 C65 N6 117.4(3)
C67 C66 C65 118.3(3)
C67 C66 C71 118.8(3)
C65 C66 C71 122.9(3)
C68 C67 C66 121.7(3)
C68 C67 H67 119.2
C66 C67 H67 119.2
C67 C68 C69 119.8(3)
C67 C68 H68 120.1
C69 C68 H68 120.1
C68 C69 C70 121.1(3)
C68 C69 H69 119.5
C70 C69 H69 119.5
C69 C70 C65 118.7(3)
C69 C70 C74 118.8(3)
C65 C70 C74 122.4(3)
C66 C71 C73 112.4(3)
C66 C71 C72 111.0(3)
C73 C71 C72 111.0(3)
C66 C71 H71 107.4
C73 C71 H71 107.4
C72 C71 H71 107.4
C71 C72 H72A 109.5
C71 C72 H72B 109.5
H72A C72 H72B 109.5
C71 C72 H72C 109.5
H72A C72 H72C 109.5
H72B C72 H72C 109.5
C71 C73 H73A 109.5
C71 C73 H73B 109.5
H73A C73 H73B 109.5
C71 C73 H73C 109.5
H73A C73 H73C 109.5
H73B C73 H73C 109.5
C70 C74 C76 109.4(3)
C70 C74 C75 113.4(3)
C76 C74 C75 110.4(3)
C70 C74 H74 107.8
C76 C74 H74 107.8
C75 C74 H74 107.8
C74 C75 H75A 109.5
C74 C75 H75B 109.5
H75A C75 H75B 109.5
C74 C75 H75C 109.5
H75A C75 H75C 109.5
H75B C75 H75C 109.5
C74 C76 H76A 109.5
C74 C76 H76B 109.5
H76A C76 H76B 109.5
C74 C76 H76C 109.5
H76A C76 H76C 109.5
H76B C76 H76C 109.5
N5 C77 C78 109.3(3)
N5 C77 H77A 109.8
C78 C77 H77A 109.8
N5 C77 H77B 109.8
C78 C77 H77B 109.8
H77A C77 H77B 108.3
N6 C78 C77 111.2(3)
N6 C78 H78A 109.4
C77 C78 H78A 109.4
N6 C78 H78B 109.4
C77 C78 H78B 109.4
H78A C78 H78B 108.0
C84 C79 C80 120.7(3)
C84 C79 N7 117.7(3)
C80 C79 N7 121.5(3)
C81 C80 C79 118.1(3)
C81 C80 C88 118.3(3)
C79 C80 C88 123.5(3)
C82 C81 C80 121.1(4)
C82 C81 H81 119.5
C80 C81 H81 119.5
C83 C82 C81 120.3(3)
C83 C82 H82 119.9
C81 C82 H82 119.9
C82 C83 C84 121.0(4)
C82 C83 H83 119.5
C84 C83 H83 119.5
C83 C84 C79 118.7(3)
C83 C84 C85 118.7(3)
C79 C84 C85 122.6(3)
C84 C85 C86 111.9(3)
C84 C85 C87 111.6(3)
C86 C85 C87 110.6(4)
C84 C85 H85 107.5
C86 C85 H85 107.5
C87 C85 H85 107.5
C85 C86 H86A 109.5
C85 C86 H86B 109.5
H86A C86 H86B 109.5
C85 C86 H86C 109.5
H86A C86 H86C 109.5
H86B C86 H86C 109.5
C85 C87 H87A 109.5
C85 C87 H87B 109.5
H87A C87 H87B 109.5
C85 C87 H87C 109.5
H87A C87 H87C 109.5
H87B C87 H87C 109.5
C80 C88 C90 112.0(3)
C80 C88 C89 111.8(3)
C90 C88 C89 109.8(3)
C80 C88 H88 107.7
C90 C88 H88 107.7
C89 C88 H88 107.7
C88 C89 H89A 109.5
C88 C89 H89B 109.5
H89A C89 H89B 109.5
C88 C89 H89C 109.5
H89A C89 H89C 109.5
H89B C89 H89C 109.5
C88 C90 H90A 109.5
C88 C90 H90B 109.5
H90A C90 H90B 109.5
C88 C90 H90C 109.5
H90A C90 H90C 109.5
H90B C90 H90C 109.5
C96 C91 C92 120.9(3)
C96 C91 N8 119.4(3)
C92 C91 N8 119.7(3)
C93 C92 C91 118.2(3)
C93 C92 C97 119.2(3)
C91 C92 C97 122.6(3)
C94 C93 C92 121.3(4)
C94 C93 H93 119.4
C92 C93 H93 119.4
C95 C94 C93 120.1(3)
C95 C94 H94 120.0
C93 C94 H94 120.0
C94 C95 C96 120.7(4)
C94 C95 H95 119.6
C96 C95 H95 119.6
C91 C96 C95 118.8(3)
C91 C96 C100 122.1(3)
C95 C96 C100 119.1(3)
C99 C97 C92 113.5(3)
C99 C97 C98 110.6(3)
C92 C97 C98 111.4(3)
C99 C97 H97 107.0
C92 C97 H97 107.0
C98 C97 H97 107.0
C97 C98 H98A 109.5
C97 C98 H98B 109.5
H98A C98 H98B 109.5
C97 C98 H98C 109.5
H98A C98 H98C 109.5
H98B C98 H98C 109.5
C97 C99 H99A 109.5
C97 C99 H99B 109.5
H99A C99 H99B 109.5
C97 C99 H99C 109.5
H99A C99 H99C 109.5
H99B C99 H99C 109.5
C96 C100 C102 113.4(3)
C96 C100 C101 111.7(3)
C102 C100 C101 109.8(4)
C96 C100 H100 107.2
C102 C100 H100 107.2
C101 C100 H100 107.2
C100 C101 H10A 109.5
C100 C101 H10B 109.5
H10A C101 H10B 109.5
C100 C101 H10C 109.5
H10A C101 H10C 109.5
H10B C101 H10C 109.5
C100 C102 H10H 109.5
C100 C102 H10I 109.5
H10H C102 H10I 109.5
C100 C102 H10J 109.5
H10H C102 H10J 109.5
H10I C102 H10J 109.5
N7 C103 C104 110.5(2)
N7 C103 H10F 109.6
C104 C103 H10F 109.6
N7 C103 H10G 109.6
C104 C103 H10G 109.6
H10F C103 H10G 108.1
N8 C104 C103 110.4(3)
N8 C104 H10D 109.6
C103 C104 H10D 109.6
N8 C104 H10E 109.6
C103 C104 H10E 109.6
H10D C104 H10E 108.1

loop_
_geom_bond_atom_site_label_1
_geom_bond_atom_site_label_2
_geom_bond_distance
Sn1 N1 1.999(2)
Sn1 N2 2.000(3)
Sn1 S1 2.4045(9)
Sn1 S2 2.4103(9)
Sn1 Sn2 3.2326(7)
Sn2 N4 1.997(2)
Sn2 N3 2.012(2)
Sn2 S2 2.4031(9)
Sn2 S1 2.4079(9)
N1 C1 1.429(4)
N1 C25 1.467(4)
N2 C13 1.429(4)
N2 C26 1.469(4)
N3 C27 1.432(4)
N3 C51 1.472(4)
N4 C39 1.422(4)
N4 C52 1.470(4)
C1 C2 1.406(4)
C1 C6 1.410(4)
C2 C3 1.394(5)
C2 C7 1.519(5)
C3 C4 1.379(5)
C3 H3 0.9500
C4 C5 1.372(5)
C4 H4 0.9500
C5 C6 1.397(5)
C5 H5 0.9500
C6 C10 1.519(5)
C7 C9 1.511(5)
C7 C8 1.533(5)
C7 H7 1.0000
C8 H8A 0.9800
C8 H8B 0.9800
C8 H8C 0.9800
C9 H9A 0.9800
C9 H9B 0.9800
C9 H9C 0.9800
C10 C11 1.532(5)
C10 C12 1.538(5)
C10 H10 1.0000
C11 H11A 0.9800
C11 H11B 0.9800
C11 H11C 0.9800
C12 H12A 0.9800
C12 H12B 0.9800
C12 H12C 0.9800
C13 C18 1.409(5)
C13 C14 1.417(5)
C14 C15 1.385(5)
C14 C19 1.520(5)
C15 C16 1.379(5)
C15 H15 0.9500
C16 C17 1.374(5)
C16 H16 0.9500
C17 C18 1.384(5)
C17 H17 0.9500
C18 C22 1.517(5)
C19 C21 1.519(5)
C19 C20 1.538(5)
C19 H19 1.0000
C20 H20A 0.9800
C20 H20B 0.9800
C20 H20C 0.9800
C21 H21A 0.9800
C21 H21B 0.9800
C21 H21C 0.9800
C22 C23 1.532(5)
C22 C24 1.534(5)
C22 H22 1.0000
C23 H23A 0.9800
C23 H23B 0.9800
C23 H23C 0.9800
C24 H24A 0.9800
C24 H24B 0.9800
C24 H24C 0.9800
C25 C26 1.519(4)
C25 H25A 0.9900
C25 H25B 0.9900
C26 H26A 0.9900
C26 H26B 0.9900
C27 C28 1.402(4)
C27 C32 1.410(4)
C28 C29 1.391(4)
C28 C33 1.517(5)
C29 C30 1.374(5)
C29 H29 0.9500
C30 C31 1.382(5)
C30 H30 0.9500
C31 C32 1.382(5)
C31 H31 0.9500
C32 C36 1.527(4)
C33 C34 1.519(5)
C33 C35 1.529(5)
C33 H33 1.0000
C34 H34A 0.9800
C34 H34B 0.9800
C34 H34C 0.9800
C35 H35A 0.9800
C35 H35B 0.9800
C35 H35C 0.9800
C36 C38 1.522(5)
C36 C37 1.531(5)
C36 H36 1.0000
C37 H37A 0.9800
C37 H37B 0.9800
C37 H37C 0.9800
C38 H38A 0.9800
C38 H38B 0.9800
C38 H38C 0.9800
C39 C44 1.404(5)
C39 C40 1.415(5)
C40 C41 1.395(4)
C40 C45 1.510(5)
C41 C42 1.373(5)
C41 H41 0.9500
C42 C43 1.378(5)
C42 H42 0.9500
C43 C44 1.393(4)
C43 H43 0.9500
C44 C48 1.520(5)
C45 C47 1.517(5)
C45 C46 1.518(5)
C45 H45 1.0000
C46 H46A 0.9800
C46 H46B 0.9800
C46 H46C 0.9800
C47 H47A 0.9800
C47 H47B 0.9800
C47 H47C 0.9800
C48 C49 1.524(5)
C48 C50 1.526(5)
C48 H48 1.0000
C49 H49A 0.9800
C49 H49B 0.9800
C49 H49C 0.9800
C50 H50A 0.9800
C50 H50B 0.9800
C50 H50C 0.9800
C51 C52 1.517(4)
C51 H51A 0.9900
C51 H51B 0.9900
C52 H52A 0.9900
C52 H52B 0.9900
Sn3 N5 1.994(2)
Sn3 N6 2.010(2)
Sn3 S4 2.4005(9)
Sn3 S3 2.4184(9)
Sn3 Sn4 3.2448(8)
Sn4 N8 1.997(2)
Sn4 N7 2.012(2)
Sn4 S3 2.4038(9)
Sn4 S4 2.4081(9)
N5 C53 1.425(4)
N5 C77 1.464(4)
N6 C65 1.431(4)
N6 C78 1.460(4)
N7 C79 1.435(4)
N7 C103 1.474(4)
N8 C91 1.429(4)
N8 C104 1.471(4)
C53 C54 1.403(5)
C53 C58 1.408(5)
C54 C55 1.399(5)
C54 C59 1.522(5)
C55 C56 1.372(6)
C55 H55 0.9500
C56 C57 1.374(6)
C56 H56 0.9500
C57 C58 1.388(5)
C57 H57 0.9500
C58 C62 1.507(5)
C59 C61 1.508(6)
C59 C60 1.511(6)
C59 H59 1.0000
C60 H60A 0.9800
C60 H60B 0.9800
C60 H60C 0.9800
C61 H61A 0.9800
C61 H61B 0.9800
C61 H61C 0.9800
C62 C63 1.529(6)
C62 C64 1.529(6)
C62 H62 1.0000
C63 H63A 0.9800
C63 H63B 0.9800
C63 H63C 0.9800
C64 H64A 0.9800
C64 H64B 0.9800
C64 H64C 0.9800
C65 C66 1.405(4)
C65 C70 1.411(4)
C66 C67 1.392(5)
C66 C71 1.514(5)
C67 C68 1.374(5)
C67 H67 0.9500
C68 C69 1.379(5)
C68 H68 0.9500
C69 C70 1.391(5)
C69 H69 0.9500
C70 C74 1.517(5)
C71 C73 1.527(5)
C71 C72 1.531(5)
C71 H71 1.0000
C72 H72A 0.9800
C72 H72B 0.9800
C72 H72C 0.9800
C73 H73A 0.9800
C73 H73B 0.9800
C73 H73C 0.9800
C74 C76 1.528(5)
C74 C75 1.531(5)
C74 H74 1.0000
C75 H75A 0.9800
C75 H75B 0.9800
C75 H75C 0.9800
C76 H76A 0.9800
C76 H76B 0.9800
C76 H76C 0.9800
C77 C78 1.499(5)
C77 H77A 0.9900
C77 H77B 0.9900
C78 H78A 0.9900
C78 H78B 0.9900
C79 C84 1.407(5)
C79 C80 1.408(5)
C80 C81 1.401(5)
C80 C88 1.512(5)
C81 C82 1.378(5)
C81 H81 0.9500
C82 C83 1.375(5)
C82 H82 0.9500
C83 C84 1.392(4)
C83 H83 0.9500
C84 C85 1.518(5)
C85 C86 1.519(5)
C85 C87 1.530(6)
C85 H85 1.0000
C86 H86A 0.9800
C86 H86B 0.9800
C86 H86C 0.9800
C87 H87A 0.9800
C87 H87B 0.9800
C87 H87C 0.9800
C88 C90 1.522(5)
C88 C89 1.541(5)
C88 H88 1.0000
C89 H89A 0.9800
C89 H89B 0.9800
C89 H89C 0.9800
C90 H90A 0.9800
C90 H90B 0.9800
C90 H90C 0.9800
C91 C96 1.393(5)
C91 C92 1.404(5)
C92 C93 1.389(5)
C92 C97 1.521(5)
C93 C94 1.377(5)
C93 H93 0.9500
C94 C95 1.373(5)
C94 H94 0.9500
C95 C96 1.393(5)
C95 H95 0.9500
C96 C100 1.511(5)
C97 C99 1.520(5)
C97 C98 1.528(5)
C97 H97 1.0000
C98 H98A 0.9800
C98 H98B 0.9800
C98 H98C 0.9800
C99 H99A 0.9800
C99 H99B 0.9800
C99 H99C 0.9800
C100 C102 1.511(5)
C100 C101 1.522(5)
C100 H100 1.0000
C101 H10A 0.9800
C101 H10B 0.9800
C101 H10C 0.9800
C102 H10H 0.9800
C102 H10I 0.9800
C102 H10J 0.9800
C103 C104 1.528(4)
C103 H10F 0.9900
C103 H10G 0.9900
C104 H10D 0.9900
C104 H10E 0.9900

loop_
_geom_torsion_atom_site_label_1
_geom_torsion_atom_site_label_2
_geom_torsion_atom_site_label_3
_geom_torsion_atom_site_label_4
_geom_torsion
N1 Sn1 Sn2 N4 14.04(15)
N2 Sn1 Sn2 N4 -160.67(16)
S1 Sn1 Sn2 N4 99.00(11)
S2 Sn1 Sn2 N4 -86.39(11)
N1 Sn1 Sn2 N3 -157.59(16)
N2 Sn1 Sn2 N3 27.70(18)
S1 Sn1 Sn2 N3 -72.64(13)
S2 Sn1 Sn2 N3 101.98(13)
N1 Sn1 Sn2 S2 100.43(11)
N2 Sn1 Sn2 S2 -74.28(13)
S1 Sn1 Sn2 S2 -174.61(4)
N1 Sn1 Sn2 S1 -84.95(11)
N2 Sn1 Sn2 S1 100.33(13)
S2 Sn1 Sn2 S1 174.61(4)
N1 Sn1 S1 Sn2 127.76(8)
N2 Sn1 S1 Sn2 -128.37(9)
S2 Sn1 S1 Sn2 -4.00(3)
N4 Sn2 S1 Sn1 -119.25(8)
N3 Sn2 S1 Sn1 140.52(8)
S2 Sn2 S1 Sn1 4.01(3)
N4 Sn2 S2 Sn1 125.13(9)
N3 Sn2 S2 Sn1 -130.02(9)
S1 Sn2 S2 Sn1 -4.00(3)
N1 Sn1 S2 Sn2 -120.93(9)
N2 Sn1 S2 Sn2 138.28(8)
S1 Sn1 S2 Sn2 4.01(3)
N2 Sn1 N1 C1 179.6(3)
S1 Sn1 N1 C1 -51.4(3)
S2 Sn1 N1 C1 64.7(3)
Sn2 Sn1 N1 C1 3.0(3)
N2 Sn1 N1 C25 13.6(2)
S1 Sn1 N1 C25 142.62(19)
S2 Sn1 N1 C25 -101.3(2)
Sn2 Sn1 N1 C25 -163.00(17)
N1 Sn1 N2 C13 170.2(3)
S1 Sn1 N2 C13 52.4(3)
S2 Sn1 N2 C13 -64.3(3)
Sn2 Sn1 N2 C13 -13.6(3)
N1 Sn1 N2 C26 11.1(2)
S1 Sn1 N2 C26 -106.7(2)
S2 Sn1 N2 C26 136.6(2)
Sn2 Sn1 N2 C26 -172.71(16)
N4 Sn2 N3 C27 161.8(3)
S2 Sn2 N3 C27 43.9(3)
S1 Sn2 N3 C27 -74.8(3)
Sn1 Sn2 N3 C27 -24.5(3)
N4 Sn2 N3 C51 11.4(2)
S2 Sn2 N3 C51 -106.5(2)
S1 Sn2 N3 C51 134.80(19)
Sn1 Sn2 N3 C51 -174.86(15)
N3 Sn2 N4 C39 -160.6(3)
S2 Sn2 N4 C39 -29.8(3)
S1 Sn2 N4 C39 84.3(3)
Sn1 Sn2 N4 C39 24.5(3)
N3 Sn2 N4 C52 12.4(2)
S2 Sn2 N4 C52 143.22(19)
S1 Sn2 N4 C52 -102.7(2)
Sn1 Sn2 N4 C52 -162.48(17)
C25 N1 C1 C2 -95.4(3)
Sn1 N1 C1 C2 99.6(3)
C25 N1 C1 C6 83.8(4)
Sn1 N1 C1 C6 -81.2(4)
C6 C1 C2 C3 -1.2(5)
N1 C1 C2 C3 178.0(3)
C6 C1 C2 C7 176.9(3)
N1 C1 C2 C7 -3.8(4)
C1 C2 C3 C4 0.1(5)
C7 C2 C3 C4 -178.1(3)
C2 C3 C4 C5 1.1(6)
C3 C4 C5 C6 -1.3(6)
C4 C5 C6 C1 0.2(5)
C4 C5 C6 C10 178.2(3)
C2 C1 C6 C5 1.1(5)
N1 C1 C6 C5 -178.2(3)
C2 C1 C6 C10 -176.8(3)
N1 C1 C6 C10 3.9(5)
C3 C2 C7 C9 62.9(4)
C1 C2 C7 C9 -115.2(4)
C3 C2 C7 C8 -60.0(4)
C1 C2 C7 C8 121.9(4)
C5 C6 C10 C11 59.8(4)
C1 C6 C10 C11 -122.3(3)
C5 C6 C10 C12 -63.6(4)
C1 C6 C10 C12 114.3(3)
C26 N2 C13 C18 -100.3(4)
Sn1 N2 C13 C18 102.3(3)
C26 N2 C13 C14 80.4(4)
Sn1 N2 C13 C14 -77.0(4)
C18 C13 C14 C15 -0.6(5)
N2 C13 C14 C15 178.6(3)
C18 C13 C14 C19 177.6(3)
N2 C13 C14 C19 -3.2(5)
C13 C14 C15 C16 -0.6(5)
C19 C14 C15 C16 -178.8(3)
C14 C15 C16 C17 1.0(6)
C15 C16 C17 C18 -0.1(6)
C16 C17 C18 C13 -1.1(5)
C16 C17 C18 C22 177.8(3)
C14 C13 C18 C17 1.5(5)
N2 C13 C18 C17 -177.8(3)
C14 C13 C18 C22 -177.4(3)
N2 C13 C18 C22 3.3(5)
C15 C14 C19 C21 -52.7(4)
C13 C14 C19 C21 129.1(3)
C15 C14 C19 C20 71.1(4)
C13 C14 C19 C20 -107.0(4)
C17 C18 C22 C23 -61.9(5)
C13 C18 C22 C23 117.0(4)
C17 C18 C22 C24 62.7(4)
C13 C18 C22 C24 -118.4(4)
C1 N1 C25 C26 156.9(3)
Sn1 N1 C25 C26 -35.0(3)
C13 N2 C26 C25 166.1(3)
Sn1 N2 C26 C25 -32.8(3)
N1 C25 C26 N2 45.0(4)
C51 N3 C27 C28 -98.7(3)
Sn2 N3 C27 C28 112.3(3)
C51 N3 C27 C32 78.5(4)
Sn2 N3 C27 C32 -70.6(4)
C32 C27 C28 C29 0.7(5)
N3 C27 C28 C29 178.0(3)
C32 C27 C28 C33 179.6(3)
N3 C27 C28 C33 -3.2(4)
C27 C28 C29 C30 -0.9(5)
C33 C28 C29 C30 -179.8(3)
C28 C29 C30 C31 -0.1(5)
C29 C30 C31 C32 1.3(5)
C30 C31 C32 C27 -1.5(5)
C30 C31 C32 C36 177.4(3)
C28 C27 C32 C31 0.4(5)
N3 C27 C32 C31 -176.7(3)
C28 C27 C32 C36 -178.4(3)
N3 C27 C32 C36 4.5(5)
C29 C28 C33 C34 -54.0(5)
C27 C28 C33 C34 127.2(4)
C29 C28 C33 C35 71.0(4)
C27 C28 C33 C35 -107.8(4)
C31 C32 C36 C38 -58.5(4)
C27 C32 C36 C38 120.4(3)
C31 C32 C36 C37 66.0(4)
C27 C32 C36 C37 -115.1(4)
C52 N4 C39 C44 -85.5(4)
Sn2 N4 C39 C44 87.0(4)
C52 N4 C39 C40 92.8(4)
Sn2 N4 C39 C40 -94.7(4)
C44 C39 C40 C41 1.9(5)
N4 C39 C40 C41 -176.4(3)
C44 C39 C40 C45 -177.1(3)
N4 C39 C40 C45 4.6(4)
C39 C40 C41 C42 -0.2(5)
C45 C40 C41 C42 178.8(3)
C40 C41 C42 C43 -1.5(5)
C41 C42 C43 C44 1.6(5)
C42 C43 C44 C39 0.1(5)
C42 C43 C44 C48 179.2(3)
C40 C39 C44 C43 -1.9(5)
N4 C39 C44 C43 176.4(3)
C40 C39 C44 C48 179.1(3)
N4 C39 C44 C48 -2.6(5)
C41 C40 C45 C47 -57.4(4)
C39 C40 C45 C47 121.6(4)
C41 C40 C45 C46 67.8(4)
C39 C40 C45 C46 -113.2(4)
C43 C44 C48 C49 -70.1(4)
C39 C44 C48 C49 108.9(4)
C43 C44 C48 C50 54.7(4)
C39 C44 C48 C50 -126.3(4)
C27 N3 C51 C52 172.2(3)
Sn2 N3 C51 C52 -32.4(3)
C39 N4 C52 C51 140.8(3)
Sn2 N4 C52 C51 -33.2(3)
N3 C51 C52 N4 43.7(4)
N5 Sn3 Sn4 N8 169.36(16)
N6 Sn3 Sn4 N8 -8.98(16)
S4 Sn3 Sn4 N8 -95.76(11)
S3 Sn3 Sn4 N8 90.49(11)
N5 Sn3 Sn4 N7 -22.55(18)
N6 Sn3 Sn4 N7 159.11(17)
S4 Sn3 Sn4 N7 72.33(14)
S3 Sn3 Sn4 N7 -101.42(14)
N5 Sn3 Sn4 S3 78.87(13)
N6 Sn3 Sn4 S3 -99.47(12)
S4 Sn3 Sn4 S3 173.75(4)
N5 Sn3 Sn4 S4 -94.88(13)
N6 Sn3 Sn4 S4 86.77(12)
S3 Sn3 Sn4 S4 -173.75(4)
N8 Sn4 S3 Sn3 -121.56(9)
N7 Sn4 S3 Sn3 131.17(9)
S4 Sn4 S3 Sn3 4.62(3)
N5 Sn3 S3 Sn4 -134.62(8)
N6 Sn3 S3 Sn4 123.36(9)
S4 Sn3 S3 Sn4 -4.63(3)
N5 Sn3 S4 Sn4 128.14(9)
N6 Sn3 S4 Sn4 -128.71(9)
S3 Sn3 S4 Sn4 4.62(3)
N8 Sn4 S4 Sn3 118.84(8)
N7 Sn4 S4 Sn3 -141.27(8)
S3 Sn4 S4 Sn3 -4.65(3)
N6 Sn3 N5 C53 -173.4(3)
S4 Sn3 N5 C53 -53.9(3)
S3 Sn3 N5 C53 60.3(3)
Sn4 Sn3 N5 C53 7.7(4)
N6 Sn3 N5 C77 -10.6(2)
S4 Sn3 N5 C77 108.9(2)
S3 Sn3 N5 C77 -136.8(2)
Sn4 Sn3 N5 C77 170.54(18)
N5 Sn3 N6 C65 -167.2(3)
S4 Sn3 N6 C65 67.6(3)
S3 Sn3 N6 C65 -50.5(3)
Sn4 Sn3 N6 C65 11.7(3)
N5 Sn3 N6 C78 -13.3(2)
S4 Sn3 N6 C78 -138.4(2)
S3 Sn3 N6 C78 103.4(2)
Sn4 Sn3 N6 C78 165.62(17)
N8 Sn4 N7 C79 -160.9(3)
S3 Sn4 N7 C79 -40.4(3)
S4 Sn4 N7 C79 78.4(3)
Sn3 Sn4 N7 C79 28.2(4)
N8 Sn4 N7 C103 -9.0(2)
S3 Sn4 N7 C103 111.50(19)
S4 Sn4 N7 C103 -129.64(19)
Sn3 Sn4 N7 C103 -179.87(15)
N7 Sn4 N8 C91 151.9(3)
S3 Sn4 N8 C91 20.3(3)
S4 Sn4 N8 C91 -92.5(3)
Sn3 Sn4 N8 C91 -35.2(3)
N7 Sn4 N8 C104 -14.1(2)
S3 Sn4 N8 C104 -145.76(19)
S4 Sn4 N8 C104 101.5(2)
Sn3 Sn4 N8 C104 158.77(17)
C77 N5 C53 C54 101.5(4)
Sn3 N5 C53 C54 -97.0(3)
C77 N5 C53 C58 -79.0(4)
Sn3 N5 C53 C58 82.4(4)
C58 C53 C54 C55 0.2(5)
N5 C53 C54 C55 179.7(3)
C58 C53 C54 C59 178.7(3)
N5 C53 C54 C59 -1.8(5)
C53 C54 C55 C56 0.2(5)
C59 C54 C55 C56 -178.4(3)
C54 C55 C56 C57 -0.2(6)
C55 C56 C57 C58 -0.2(6)
C56 C57 C58 C53 0.5(5)
C56 C57 C58 C62 178.5(3)
C54 C53 C58 C57 -0.6(5)
N5 C53 C58 C57 180.0(3)
C54 C53 C58 C62 -178.5(3)
N5 C53 C58 C62 2.0(5)
C55 C54 C59 C61 -49.6(5)
C53 C54 C59 C61 131.9(4)
C55 C54 C59 C60 74.4(5)
C53 C54 C59 C60 -104.1(4)
C57 C58 C62 C63 -71.7(5)
C53 C58 C62 C63 106.3(4)
C57 C58 C62 C64 53.6(5)
C53 C58 C62 C64 -128.5(4)
C78 N6 C65 C66 -80.4(4)
Sn3 N6 C65 C66 71.8(4)
C78 N6 C65 C70 96.4(4)
Sn3 N6 C65 C70 -111.4(3)
C70 C65 C66 C67 0.2(5)
N6 C65 C66 C67 176.9(3)
C70 C65 C66 C71 -179.1(3)
N6 C65 C66 C71 -2.5(5)
C65 C66 C67 C68 -0.5(5)
C71 C66 C67 C68 178.9(3)
C66 C67 C68 C69 0.5(6)
C67 C68 C69 C70 -0.4(6)
C68 C69 C70 C65 0.1(5)
C68 C69 C70 C74 177.2(3)
C66 C65 C70 C69 0.0(5)
N6 C65 C70 C69 -176.9(3)
C66 C65 C70 C74 -177.0(3)
N6 C65 C70 C74 6.2(5)
C67 C66 C71 C73 55.6(4)
C65 C66 C71 C73 -125.1(4)
C67 C66 C71 C72 -69.4(4)
C65 C66 C71 C72 110.0(4)
C69 C70 C74 C76 -79.2(4)
C65 C70 C74 C76 97.7(4)
C69 C70 C74 C75 44.5(5)
C65 C70 C74 C75 -138.5(3)
C53 N5 C77 C78 -163.6(3)
Sn3 N5 C77 C78 31.8(4)
C65 N6 C78 C77 -167.2(3)
Sn3 N6 C78 C77 34.6(3)
N5 C77 C78 N6 -44.5(4)
C103 N7 C79 C84 97.4(3)
Sn4 N7 C79 C84 -111.9(3)
C103 N7 C79 C80 -79.8(4)
Sn4 N7 C79 C80 70.8(4)
C84 C79 C80 C81 -0.2(5)
N7 C79 C80 C81 176.9(3)
C84 C79 C80 C88 179.3(3)
N7 C79 C80 C88 -3.5(5)
C79 C80 C81 C82 0.5(5)
C88 C80 C81 C82 -179.0(3)
C80 C81 C82 C83 -0.4(5)
C81 C82 C83 C84 -0.1(5)
C82 C83 C84 C79 0.4(5)
C82 C83 C84 C85 -179.9(3)
C80 C79 C84 C83 -0.2(5)
N7 C79 C84 C83 -177.5(3)
C80 C79 C84 C85 -180.0(3)
N7 C79 C84 C85 2.8(5)
C83 C84 C85 C86 63.0(4)
C79 C84 C85 C86 -117.3(4)
C83 C84 C85 C87 -61.6(4)
C79 C84 C85 C87 118.1(4)
C81 C80 C88 C90 60.0(4)
C79 C80 C88 C90 -119.6(4)
C81 C80 C88 C89 -63.8(4)
C79 C80 C88 C89 116.7(4)
C104 N8 C91 C96 -94.5(4)
Sn4 N8 C91 C96 100.6(4)
C104 N8 C91 C92 83.5(4)
Sn4 N8 C91 C92 -81.4(4)
C96 C91 C92 C93 2.2(5)
N8 C91 C92 C93 -175.7(3)
C96 C91 C92 C97 -178.5(3)
N8 C91 C92 C97 3.5(5)
C91 C92 C93 C94 0.3(5)
C97 C92 C93 C94 -179.0(3)
C92 C93 C94 C95 -2.0(6)
C93 C94 C95 C96 1.2(6)
C92 C91 C96 C95 -3.0(5)
N8 C91 C96 C95 175.0(3)
C92 C91 C96 C100 177.7(3)
N8 C91 C96 C100 -4.3(5)
C94 C95 C96 C91 1.3(6)
C94 C95 C96 C100 -179.4(3)
C93 C92 C97 C99 -51.9(5)
C91 C92 C97 C99 128.9(4)
C93 C92 C97 C98 73.8(4)
C91 C92 C97 C98 -105.4(4)
C91 C96 C100 C102 -131.3(4)
C95 C96 C100 C102 49.4(5)
C91 C96 C100 C101 104.0(4)
C95 C96 C100 C101 -75.3(4)
C79 N7 C103 C104 -173.7(3)
Sn4 N7 C103 C104 29.7(3)
C91 N8 C104 C103 -133.9(3)
Sn4 N8 C104 C103 33.9(3)
N7 C103 C104 N8 -42.5(4)
